data_3000224
loop_
_publ_author_name
'D.V. Suetin'
'Y.V. Baklanova'
'N.I. Medvedeva'
'Savina Aleksandra'
'E.D. Pletneva'

_publ_section_title
;
 CRYSTAL AND ELECTRONIC STRUCTURE OF ALLUAUDITE-TYPE DOUBLE SCANDIUM AND
 INDIUM MOLYBDATES
;
_journal_name_full 'To be published'
_chemical_formula_sum 'In Mo4 Na5 O16'
_symmetry_space_group_name_Hall '-C 2yc'
_symmetry_space_group_name_H-M 'C 1 2/c 1'
_cell_angle_alpha 90.0
_cell_angle_beta 112.9670(4)
_cell_angle_gamma 90.0
_cell_length_a 12.88220(7)
_cell_length_b 13.90022(8)
_cell_length_c 7.27853(4)
_cell_measurement_temperature 297(2)
_cell_volume 1200.017(12)
_diffrn_ambient_temperature 297
_refine_ls_goodness_of_fit_all 1.39
_refine_ls_R_factor_all 0.0549
_refine_ls_R_factor_gt 0.0540
_refine_ls_wR_factor_all 0.0614
_refine_ls_wR_factor_gt 0.0613
_cod_database_code 3000224
_cod_hold_until_date 2019-08-17

loop_
_atom_site_label
_atom_site_fract_x
_atom_site_fract_y
_atom_site_fract_z
? ? ? ?

loop_
_diffrn_radiation_type
_diffrn_radiation_wavelength
CoK\a1 1.78892
